data_4114944
loop_
_publ_author_name
'Ok-Sang Jung'
'Yun Ju Kim'
'Kwan Mook Kim'
'Young-A Lee'

_publ_section_title
;
 A 20-\%A-Thick Interwoven Sheet Consisting of Nanotubes
;
_journal_name_full 'Journal of the American Chemical Society'
_journal_page_first 7906
_journal_page_last 7907
_journal_paper_doi 10.1021/ja026774s
_journal_volume 124
_journal_year 2002
_chemical_formula_sum 'C48 H58 Ag3 N11 O10 Si4'
_chemical_formula_weight 1385.02
_chemical_name_systematic
; 
 ? 
;
_space_group_IT_number 4
_symmetry_cell_setting monoclinic
_symmetry_space_group_name_Hall 'P 2yb'
_symmetry_space_group_name_H-M 'P 1 21 1'
_atom_sites_solution_hydrogens geom
_atom_sites_solution_primary direct
_atom_sites_solution_secondary difmap
_audit_creation_method SHELXL-97
_cell_angle_alpha 90.00(2)
_cell_angle_beta 114.05(2)
_cell_angle_gamma 90.00(2)
_cell_formula_units_Z 4
_cell_length_a 19.216(4)
_cell_length_b 16.339(3)
_cell_length_c 20.751(5)
_cell_measurement_temperature 293(2)
_cell_volume 5950(2)
_computing_structure_refinement 'SHELXL-97 (Sheldrick, 1997)'
_computing_structure_solution 'SHELXS-97 (Sheldrick, 1990)'
_diffrn_ambient_temperature 293(2)
_diffrn_measured_fraction_theta_full 0.609
_diffrn_measured_fraction_theta_max 0.609
_diffrn_radiation_monochromator graphite
_diffrn_radiation_source 'fine-focus sealed tube'
_diffrn_radiation_type MoK\a
_diffrn_radiation_wavelength 0.71073
_diffrn_reflns_av_R_equivalents 0.0232
_diffrn_reflns_av_sigmaI/netI 0.0400
_diffrn_reflns_limit_h_max 22
_diffrn_reflns_limit_h_min 0
_diffrn_reflns_limit_k_max 19
_diffrn_reflns_limit_k_min 0
_diffrn_reflns_limit_l_max 22
_diffrn_reflns_limit_l_min -24
_diffrn_reflns_number 6798
_diffrn_reflns_theta_full 24.97
_diffrn_reflns_theta_max 24.97
_diffrn_reflns_theta_min 1.65
_exptl_absorpt_coefficient_mu 1.119
_exptl_absorpt_correction_T_max 0.99
_exptl_absorpt_correction_T_min 0.65
_exptl_absorpt_correction_type 'empirical psi scan'
_exptl_crystal_density_diffrn 1.546
_exptl_crystal_F_000 2800
_refine_diff_density_max 0.878
_refine_diff_density_min -0.374
_refine_diff_density_rms 0.092
_refine_ls_abs_structure_details 'Flack H D (1983), Acta Cryst. A39, 876-881'
_refine_ls_abs_structure_Flack -0.02(4)
_refine_ls_extinction_method none
_refine_ls_goodness_of_fit_ref 0.996
_refine_ls_hydrogen_treatment mixed
_refine_ls_matrix_type full
_refine_ls_number_parameters 1369
_refine_ls_number_reflns 6602
_refine_ls_number_restraints 1
_refine_ls_restrained_S_all 0.996
_refine_ls_R_factor_all 0.0520
_refine_ls_R_factor_gt 0.0492
_refine_ls_shift/su_max 2.936
_refine_ls_shift/su_mean 0.142
_refine_ls_structure_factor_coef Fsqd
_refine_ls_weighting_details 'calc w=1/[\s^2^(Fo^2^)+(0.0982P)^2^+4.2209P] where P=(Fo^2^+2Fc^2^)/3'
_refine_ls_weighting_scheme calc
_refine_ls_wR_factor_gt 0.1258
_refine_ls_wR_factor_ref 0.1289
_reflns_number_gt 6278
_reflns_number_total 6602
_reflns_threshold_expression >2sigma(I)
_cod_data_source_file ja026774s_s1.cif
_cod_data_source_block ag
_cod_database_code 4114944

loop_
_symmetry_equiv_pos_as_xyz
'x, y, z'
'-x, y+1/2, -z'

loop_
_atom_site_label
_atom_site_type_symbol
_atom_site_fract_x
_atom_site_fract_y
_atom_site_fract_z
_atom_site_U_iso_or_equiv
_atom_site_adp_type
_atom_site_occupancy
_atom_site_symmetry_multiplicity
_atom_site_calc_flag
_atom_site_refinement_flags
Ag1 Ag -0.02516(8) 0.23093(8) 0.16803(8) 0.0861(4) Uani 1 1 d .
Ag2 Ag 0.35736(7) 0.02133(8) -0.12300(7) 0.0795(4) Uani 1 1 d .
Ag3 Ag -0.16350(8) -0.35735(12) -0.42032(8) 0.1059(6) Uani 1 1 d .
Ag4 Ag 0.56583(8) 0.25702(9) -0.13368(7) 0.0845(4) Uani 1 1 d .
Ag5 Ag 0.19052(6) -0.00270(8) 0.14219(8) 0.0826(4) Uani 1 1 d .
Ag6 Ag 0.68288(8) -0.35271(15) 0.41290(9) 0.1190(6) Uani 1 1 d .
Si1 Si 0.0233(3) 0.5418(3) 0.4071(3) 0.0842(15) Uani 1 1 d .
Si2 Si -0.3095(3) -0.0336(3) 0.1776(3) 0.0748(12) Uani 1 1 d .
Si3 Si 0.0109(3) 0.1875(4) -0.1488(3) 0.0874(15) Uani 1 1 d .
Si4 Si 0.1828(2) -0.2411(3) -0.4100(2) 0.0565(9) Uani 1 1 d .
Si5 Si 0.50149(19) 0.5257(3) -0.40747(19) 0.0543(9) Uani 1 1 d .
Si6 Si 0.8096(2) -0.0798(3) -0.0736(3) 0.0825(14) Uani 1 1 d .
Si7 Si 0.4795(2) 0.2614(3) 0.1597(2) 0.0569(9) Uani 1 1 d .
Si8 Si 0.3091(2) -0.3461(3) 0.3617(2) 0.0629(10) Uani 1 1 d .
N1 N -0.0064(7) 0.3411(8) 0.2350(6) 0.067(3) Uani 1 1 d .
N2 N -0.2136(7) 0.6072(10) 0.4056(7) 0.075(4) Uani 1 1 d .
N3 N -0.1208(7) 0.1434(9) 0.1697(6) 0.070(3) Uani 1 1 d .
N4 N -0.5355(6) 0.0034(8) -0.0258(7) 0.065(3) Uani 1 1 d .
N5 N -0.0071(8) 0.2199(8) 0.0676(7) 0.069(3) Uani 1 1 d .
N6 N 0.2481(8) 0.0853(8) -0.1270(7) 0.075(4) Uani 1 1 d .
N7 N 0.3038(7) -0.0706(9) -0.2124(7) 0.071(4) Uani 1 1 d .
N8 N -0.0551(7) -0.3203(9) -0.4176(7) 0.072(4) Uani 1 1 d .
N9 N 0.5438(7) 0.3462(8) -0.2209(6) 0.064(3) Uani 1 1 d .
N10 N 0.7305(7) 0.6003(10) -0.4183(8) 0.082(4) Uani 1 1 d .
N11 N 0.6530(6) 0.1512(8) -0.1134(6) 0.064(3) Uani 1 1 d .
N12 N 1.0654(7) -0.0250(8) 0.0692(8) 0.076(4) Uani 1 1 d .
N13 N 0.5336(7) 0.2531(8) -0.0398(7) 0.065(3) Uani 1 1 d .
N14 N 0.2756(7) 0.0896(8) 0.1403(7) 0.065(3) Uani 1 1 d .
N15 N 0.2238(7) -0.1184(8) 0.2124(7) 0.069(3) Uani 1 1 d .
N16 N 0.5690(7) -0.3550(10) 0.4066(8) 0.078(4) Uani 1 1 d .
C1 C -0.0586(9) 0.3974(11) 0.2265(9) 0.082(5) Uani 1 1 d .
H1 H -0.1022 0.3976 0.1847 0.098 Uiso 1 1 calc R
C2 C -0.0517(8) 0.4564(11) 0.2770(9) 0.088(6) Uani 1 1 d .
H2 H -0.0911 0.4937 0.2684 0.105 Uiso 1 1 calc R
C3 C 0.0125(8) 0.4609(10) 0.3397(8) 0.065(4) Uani 1 1 d .
C4 C 0.0674(9) 0.4045(11) 0.3455(10) 0.081(5) Uani 1 1 d .
H4 H 0.1128 0.4044 0.3857 0.097 Uiso 1 1 calc R
C5 C 0.0566(11) 0.3473(11) 0.2927(10) 0.087(5) Uani 1 1 d .
H5 H 0.0962 0.3114 0.2985 0.105 Uiso 1 1 calc R
C6 C 0.0866(10) 0.5053(18) 0.4948(11) 0.137(10) Uani 1 1 d .
H6A H 0.1355 0.4920 0.4952 0.205 Uiso 1 1 calc R
H6B H 0.0650 0.4574 0.5063 0.205 Uiso 1 1 calc R
H6C H 0.0926 0.5473 0.5290 0.205 Uiso 1 1 calc R
C7 C 0.0637(13) 0.6324(16) 0.3831(14) 0.152(12) Uani 1 1 d .
H7A H 0.1128 0.6191 0.3839 0.227 Uiso 1 1 calc R
H7B H 0.0692 0.6755 0.4162 0.227 Uiso 1 1 calc R
H7C H 0.0305 0.6500 0.3365 0.227 Uiso 1 1 calc R
C8 C -0.0728(9) 0.5695(10) 0.4043(9) 0.070(5) Uani 1 1 d .
C9 C -0.1024(11) 0.5229(12) 0.4418(12) 0.104(7) Uani 1 1 d .
H9 H -0.0758 0.4779 0.4675 0.125 Uiso 1 1 calc R
C10 C -0.1763(11) 0.5447(13) 0.4407(11) 0.095(6) Uani 1 1 d .
H10 H -0.1969 0.5131 0.4659 0.113 Uiso 1 1 calc R
C11 C -0.1825(10) 0.6494(15) 0.3707(9) 0.096(6) Uani 1 1 d .
H11 H -0.2096 0.6938 0.3443 0.115 Uiso 1 1 calc R
C12 C -0.1150(10) 0.6333(13) 0.3702(10) 0.089(5) Uani 1 1 d .
H12 H -0.0965 0.6678 0.3451 0.107 Uiso 1 1 calc R
C13 C -0.1060(9) 0.0672(10) 0.1960(8) 0.069(4) Uani 1 1 d .
H13 H -0.0553 0.0506 0.2154 0.083 Uiso 1 1 calc R
C14 C -0.1592(8) 0.0118(10) 0.1967(8) 0.069(4) Uani 1 1 d .
H14 H -0.1461 -0.0417 0.2119 0.082 Uiso 1 1 calc R
C15 C -0.2340(8) 0.0402(10) 0.1734(8) 0.067(4) Uani 1 1 d .
C16 C -0.2484(9) 0.1174(11) 0.1504(9) 0.082(5) Uani 1 1 d .
H16 H -0.2979 0.1372 0.1353 0.098 Uiso 1 1 calc R
C17 C -0.1927(9) 0.1684(9) 0.1482(8) 0.071(4) Uani 1 1 d .
H17 H -0.2054 0.2215 0.1314 0.085 Uiso 1 1 calc R
C18 C -0.2798(12) -0.1410(11) 0.1773(13) 0.120(8) Uani 1 1 d .
H18A H -0.2344 -0.1514 0.2190 0.180 Uiso 1 1 calc R
H18B H -0.2698 -0.1507 0.1362 0.180 Uiso 1 1 calc R
H18C H -0.3197 -0.1769 0.1766 0.180 Uiso 1 1 calc R
C19 C -0.3271(14) -0.0078(17) 0.2579(11) 0.134(10) Uani 1 1 d .
H19A H -0.2815 -0.0174 0.2996 0.202 Uiso 1 1 calc R
H19B H -0.3674 -0.0416 0.2592 0.202 Uiso 1 1 calc R
H19C H -0.3413 0.0487 0.2562 0.202 Uiso 1 1 calc R
C20 C -0.3984(7) -0.0155(8) 0.0961(8) 0.057(4) Uani 1 1 d .
C21 C -0.4707(8) -0.0385(10) 0.0952(9) 0.076(4) Uani 1 1 d .
H21 H -0.4747 -0.0591 0.1353 0.091 Uiso 1 1 calc R
C22 C -0.5340(9) -0.0288(10) 0.0330(9) 0.072(4) Uani 1 1 d .
H22 H -0.5802 -0.0467 0.0323 0.086 Uiso 1 1 calc R
C23 C -0.4683(9) 0.0241(11) -0.0250(9) 0.079(5) Uani 1 1 d .
H23 H -0.4673 0.0452 -0.0662 0.095 Uiso 1 1 calc R
C24 C -0.4010(8) 0.0164(11) 0.0320(8) 0.072(4) Uani 1 1 d .
H24 H -0.3560 0.0324 0.0287 0.086 Uiso 1 1 calc R
C25 C -0.0621(10) 0.2369(14) 0.0073(9) 0.095(6) Uani 1 1 d .
H25 H -0.1081 0.2549 0.0072 0.114 Uiso 1 1 calc R
C26 C -0.0565(10) 0.2300(14) -0.0574(9) 0.096(6) Uani 1 1 d .
H26 H -0.0976 0.2448 -0.0987 0.115 Uiso 1 1 calc R
C27 C 0.0080(8) 0.2020(10) -0.0611(8) 0.066(4) Uani 1 1 d .
C28 C 0.0685(9) 0.1851(10) 0.0036(9) 0.069(4) Uani 1 1 d .
H28 H 0.1150 0.1673 0.0047 0.083 Uiso 1 1 calc R
C29 C 0.0590(8) 0.1949(8) 0.0664(9) 0.062(4) Uani 1 1 d .
H29 H 0.1000 0.1839 0.1089 0.074 Uiso 1 1 calc R
C30 C -0.0152(15) 0.2840(18) -0.1980(13) 0.164(14) Uani 1 1 d .
H30A H -0.0142 0.2769 -0.2435 0.245 Uiso 1 1 calc R
H30B H 0.0204 0.3259 -0.1725 0.245 Uiso 1 1 calc R
H30C H -0.0656 0.2998 -0.2038 0.245 Uiso 1 1 calc R
C31 C -0.0578(11) 0.101(2) -0.1916(11) 0.156(13) Uani 1 1 d .
H31A H -0.0599 0.0913 -0.2379 0.235 Uiso 1 1 calc R
H31B H -0.1076 0.1160 -0.1951 0.235 Uiso 1 1 calc R
H31C H -0.0409 0.0527 -0.1635 0.235 Uiso 1 1 calc R
C32 C 0.1076(9) 0.1506(11) -0.1392(7) 0.072(4) Uani 1 1 d .
C33 C 0.1481(9) 0.1868(11) -0.1712(10) 0.084(5) Uani 1 1 d .
H33 H 0.1297 0.2335 -0.1984 0.101 Uiso 1 1 calc R
C34 C 0.2182(9) 0.1532(13) -0.1629(10) 0.087(5) Uani 1 1 d .
H34 H 0.2459 0.1805 -0.1841 0.104 Uiso 1 1 calc R
C35 C 0.2089(11) 0.0513(10) -0.0954(10) 0.082(5) Uani 1 1 d .
H35 H 0.2279 0.0042 -0.0690 0.099 Uiso 1 1 calc R
C36 C 0.1407(11) 0.0822(12) -0.0996(10) 0.093(6) Uani 1 1 d .
H36 H 0.1160 0.0562 -0.0749 0.111 Uiso 1 1 calc R
C37 C 0.3188(9) -0.0679(11) -0.2689(9) 0.074(4) Uani 1 1 d .
H37 H 0.3563 -0.0314 -0.2681 0.089 Uiso 1 1 calc R
C38 C 0.2836(8) -0.1147(10) -0.3297(8) 0.066(4) Uani 1 1 d .
H38 H 0.2967 -0.1082 -0.3679 0.079 Uiso 1 1 calc R
C39 C 0.2285(7) -0.1714(9) -0.3320(7) 0.053(3) Uani 1 1 d .
C40 C 0.2119(9) -0.1748(12) -0.2735(9) 0.083(5) Uani 1 1 d .
H40 H 0.1754 -0.2116 -0.2727 0.100 Uiso 1 1 calc R
C41 C 0.2485(10) -0.1249(11) -0.2162(9) 0.082(5) Uani 1 1 d .
H41 H 0.2347 -0.1283 -0.1783 0.099 Uiso 1 1 calc R
C42 C 0.1731(8) -0.1842(10) -0.4907(7) 0.068(4) Uani 1 1 d .
H42A H 0.1406 -0.1376 -0.4966 0.103 Uiso 1 1 calc R
H42B H 0.1512 -0.2194 -0.5311 0.103 Uiso 1 1 calc R
H42C H 0.2224 -0.1662 -0.4863 0.103 Uiso 1 1 calc R
C43 C 0.2452(10) -0.3309(10) -0.3935(10) 0.086(5) Uani 1 1 d .
H43A H 0.2241 -0.3684 -0.4323 0.129 Uiso 1 1 calc R
H43B H 0.2491 -0.3575 -0.3509 0.129 Uiso 1 1 calc R
H43C H 0.2949 -0.3139 -0.3886 0.129 Uiso 1 1 calc R
C44 C 0.0861(7) -0.2745(9) -0.4147(7) 0.055(3) Uani 1 1 d .
C45 C 0.0211(7) -0.2365(11) -0.4588(8) 0.070(4) Uani 1 1 d .
H45 H 0.0236 -0.1949 -0.4884 0.084 Uiso 1 1 calc R
C46 C -0.0484(8) -0.2596(12) -0.4598(9) 0.081(5) Uani 1 1 d .
H46 H -0.0922 -0.2328 -0.4902 0.097 Uiso 1 1 calc R
C47 C 0.0074(11) -0.3577(12) -0.3755(9) 0.082(5) Uani 1 1 d .
H47 H 0.0037 -0.4000 -0.3471 0.098 Uiso 1 1 calc R
C48 C 0.0796(8) -0.3361(11) -0.3717(8) 0.070(4) Uani 1 1 d .
H48 H 0.1228 -0.3630 -0.3405 0.084 Uiso 1 1 calc R
C49 C 0.4841(11) 0.3406(12) -0.2809(9) 0.093(6) Uani 1 1 d .
H49 H 0.4485 0.2998 -0.2857 0.112 Uiso 1 1 calc R
C50 C 0.4713(11) 0.3906(13) -0.3360(8) 0.095(6) Uani 1 1 d .
H50 H 0.4270 0.3846 -0.3769 0.114 Uiso 1 1 calc R
C51 C 0.5238(7) 0.4517(9) -0.3325(7) 0.053(3) Uani 1 1 d .
C52 C 0.5846(8) 0.4562(11) -0.2711(8) 0.079(5) Uani 1 1 d .
H52 H 0.6227 0.4942 -0.2656 0.095 Uiso 1 1 calc R
C53 C 0.5918(9) 0.4048(10) -0.2153(7) 0.068(4) Uani 1 1 d .
H53 H 0.6328 0.4125 -0.1721 0.082 Uiso 1 1 calc R
C54 C 0.4412(9) 0.4719(11) -0.4897(7) 0.080(5) Uani 1 1 d .
H54A H 0.4686 0.4261 -0.4966 0.120 Uiso 1 1 calc R
H54B H 0.4282 0.5088 -0.5289 0.120 Uiso 1 1 calc R
H54C H 0.3955 0.4530 -0.4864 0.120 Uiso 1 1 calc R
C55 C 0.4570(10) 0.6160(12) -0.3877(10) 0.090(6) Uani 1 1 d .
H55A H 0.4916 0.6402 -0.3443 0.136 Uiso 1 1 calc R
H55B H 0.4111 0.6000 -0.3833 0.136 Uiso 1 1 calc R
H55C H 0.4450 0.6551 -0.4253 0.136 Uiso 1 1 calc R
C56 C 0.5945(8) 0.5543(10) -0.4110(7) 0.060(4) Uani 1 1 d .
C57 C 0.6253(9) 0.6330(12) -0.3890(10) 0.089(5) Uani 1 1 d .
H57 H 0.6022 0.6701 -0.3698 0.106 Uiso 1 1 calc R
C58 C 0.6909(11) 0.6524(13) -0.3971(10) 0.094(5) Uani 1 1 d .
H58 H 0.7089 0.7057 -0.3870 0.113 Uiso 1 1 calc R
C59 C 0.7025(8) 0.5275(12) -0.4360(8) 0.074(4) Uani 1 1 d .
H59 H 0.7293 0.4907 -0.4516 0.089 Uiso 1 1 calc R
C60 C 0.6369(8) 0.5017(9) -0.4334(8) 0.064(4) Uani 1 1 d .
H60 H 0.6200 0.4485 -0.4467 0.077 Uiso 1 1 calc R
C61 C 0.7204(10) 0.1481(13) -0.0599(9) 0.094(5) Uani 1 1 d .
H61 H 0.7348 0.1928 -0.0296 0.113 Uiso 1 1 calc R
C62 C 0.7718(11) 0.0833(11) -0.0452(11) 0.098(7) Uani 1 1 d .
H62 H 0.8184 0.0846 -0.0062 0.118 Uiso 1 1 calc R
C63 C 0.7515(8) 0.0177(9) -0.0900(9) 0.075(4) Uani 1 1 d .
C64 C 0.6826(7) 0.0237(10) -0.1489(7) 0.063(4) Uani 1 1 d .
H64 H 0.6688 -0.0173 -0.1829 0.076 Uiso 1 1 calc R
C65 C 0.6358(8) 0.0877(10) -0.1576(8) 0.063(4) Uani 1 1 d .
H65 H 0.5890 0.0876 -0.1963 0.075 Uiso 1 1 calc R
C66 C 0.7735(10) -0.1505(14) -0.0208(15) 0.133(10) Uani 1 1 d .
H66A H 0.7809 -0.1249 0.0231 0.200 Uiso 1 1 calc R
H66B H 0.8012 -0.2012 -0.0117 0.200 Uiso 1 1 calc R
H66C H 0.7202 -0.1612 -0.0473 0.200 Uiso 1 1 calc R
C67 C 0.8012(11) -0.1199(12) -0.1586(10) 0.110(8) Uani 1 1 d .
H67A H 0.8303 -0.1695 -0.1513 0.166 Uiso 1 1 calc R
H67B H 0.8203 -0.0802 -0.1815 0.166 Uiso 1 1 calc R
H67C H 0.7487 -0.1312 -0.1878 0.166 Uiso 1 1 calc R
C68 C 0.9124(7) -0.0548(9) -0.0165(8) 0.067(4) Uani 1 1 d .
C69 C 0.9676(9) -0.0658(11) -0.0398(9) 0.078(5) Uani 1 1 d .
H69 H 0.9539 -0.0832 -0.0861 0.094 Uiso 1 1 calc R
C70 C 1.0437(9) -0.0525(12) 0.0018(11) 0.088(6) Uani 1 1 d .
H70 H 1.0801 -0.0623 -0.0161 0.106 Uiso 1 1 calc R
C71 C 1.0119(10) -0.0147(12) 0.0940(10) 0.092(6) Uani 1 1 d .
H71 H 1.0255 0.0025 0.1402 0.110 Uiso 1 1 calc R
C72 C 0.9357(8) -0.0296(12) 0.0505(11) 0.094(6) Uani 1 1 d .
H72 H 0.8993 -0.0217 0.0688 0.113 Uiso 1 1 calc R
C73 C 0.4612(10) 0.2428(11) -0.0479(8) 0.081(5) Uani 1 1 d .
H73 H 0.4232 0.2347 -0.0928 0.097 Uiso 1 1 calc R
C74 C 0.4423(9) 0.2441(11) 0.0105(7) 0.074(5) Uani 1 1 d .
H74 H 0.3915 0.2392 0.0033 0.088 Uiso 1 1 calc R
C75 C 0.4964(7) 0.2525(9) 0.0775(7) 0.052(3) Uani 1 1 d .
C76 C 0.5708(8) 0.2629(11) 0.0826(7) 0.070(4) Uani 1 1 d .
H76 H 0.6104 0.2703 0.1267 0.084 Uiso 1 1 calc R
C77 C 0.5867(10) 0.2624(12) 0.0232(9) 0.079(5) Uani 1 1 d .
H77 H 0.6369 0.2690 0.0286 0.095 Uiso 1 1 calc R
C78 C 0.4584(10) 0.3708(10) 0.1706(10) 0.083(5) Uani 1 1 d .
H78A H 0.4142 0.3880 0.1302 0.124 Uiso 1 1 calc R
H78B H 0.5012 0.4041 0.1747 0.124 Uiso 1 1 calc R
H78C H 0.4490 0.3766 0.2123 0.124 Uiso 1 1 calc R
C79 C 0.5616(8) 0.2242(12) 0.2350(8) 0.078(5) Uani 1 1 d .
H79A H 0.6050 0.2579 0.2418 0.117 Uiso 1 1 calc R
H79B H 0.5721 0.1687 0.2266 0.117 Uiso 1 1 calc R
H79C H 0.5512 0.2263 0.2764 0.117 Uiso 1 1 calc R
C80 C 0.3972(7) 0.1938(7) 0.1495(6) 0.047(3) Uani 1 1 d .
C81 C 0.3755(10) 0.1272(10) 0.1065(8) 0.076(4) Uani 1 1 d .
H81 H 0.4017 0.1145 0.0787 0.092 Uiso 1 1 calc R
C82 C 0.3147(10) 0.0773(11) 0.1028(9) 0.077(5) Uani 1 1 d .
H82 H 0.3017 0.0330 0.0720 0.093 Uiso 1 1 calc R
C83 C 0.2941(8) 0.1563(10) 0.1837(8) 0.065(4) Uani 1 1 d .
H83 H 0.2660 0.1676 0.2101 0.078 Uiso 1 1 calc R
C84 C 0.3541(7) 0.2078(9) 0.1895(8) 0.062(4) Uani 1 1 d .
H84 H 0.3659 0.2522 0.2202 0.074 Uiso 1 1 calc R
C85 C 0.2423(9) -0.1857(9) 0.1908(8) 0.065(4) Uani 1 1 d .
H85 H 0.2404 -0.1880 0.1453 0.077 Uiso 1 1 calc R
C86 C 0.2655(9) -0.2560(10) 0.2342(7) 0.070(4) Uani 1 1 d .
H86 H 0.2755 -0.3042 0.2157 0.084 Uiso 1 1 calc R
C87 C 0.2735(8) -0.2548(9) 0.3018(8) 0.062(4) Uani 1 1 d .
C88 C 0.2524(9) -0.1820(11) 0.3244(8) 0.077(5) Uani 1 1 d .
H88 H 0.2543 -0.1782 0.3698 0.092 Uiso 1 1 calc R
C89 C 0.2288(11) -0.1157(11) 0.2795(10) 0.090(5) Uani 1 1 d .
H89 H 0.2158 -0.0675 0.2957 0.108 Uiso 1 1 calc R
C90 C 0.2636(9) -0.4434(10) 0.3157(11) 0.096(6) Uani 1 1 d .
H90A H 0.2102 -0.4425 0.3056 0.143 Uiso 1 1 calc R
H90B H 0.2872 -0.4892 0.3457 0.143 Uiso 1 1 calc R
H90C H 0.2702 -0.4482 0.2725 0.143 Uiso 1 1 calc R
C91 C 0.2951(10) -0.3275(14) 0.4440(9) 0.096(7) Uani 1 1 d .
H91A H 0.2416 -0.3249 0.4331 0.145 Uiso 1 1 calc R
H91B H 0.3187 -0.2766 0.4647 0.145 Uiso 1 1 calc R
H91C H 0.3178 -0.3712 0.4767 0.145 Uiso 1 1 calc R
C92 C 0.4102(8) -0.3511(9) 0.3790(7) 0.059(3) Uani 1 1 d .
C93 C 0.4415(9) -0.4156(10) 0.3529(8) 0.066(4) Uani 1 1 d .
H93 H 0.4112 -0.4582 0.3264 0.079 Uiso 1 1 calc R
C94 C 0.5196(11) -0.4125(12) 0.3686(10) 0.084(5) Uani 1 1 d .
H94 H 0.5391 -0.4547 0.3508 0.101 Uiso 1 1 calc R
C95 C 0.5380(9) -0.2973(14) 0.4314(10) 0.093(6) Uani 1 1 d .
H95 H 0.5692 -0.2549 0.4573 0.112 Uiso 1 1 calc R
C96 C 0.4633(10) -0.2962(11) 0.4214(9) 0.084(5) Uani 1 1 d .
H96 H 0.4475 -0.2563 0.4444 0.101 Uiso 1 1 calc R
N17 N 0.7593(8) 0.3661(8) 0.0007(9) 0.076(4) Uani 1 1 d .
N18 N 0.5739(15) 0.3563(14) 0.4185(12) 0.115(6) Uani 1 1 d .
N19 N 0.4099(12) 0.1396(12) -0.2171(9) 0.100(5) Uani 1 1 d .
O1 O 0.4495(11) 0.088(2) -0.1813(13) 0.201(11) Uani 1 1 d .
O2 O 0.5467(12) 0.3794(14) 0.3605(11) 0.153(7) Uani 1 1 d .
O3 O 0.7882(12) 0.3994(15) -0.0311(11) 0.174(9) Uani 1 1 d .
O4 O 0.7954(12) 0.3328(11) 0.0538(8) 0.158(8) Uani 1 1 d .
O5 O 0.6935(11) 0.3747(16) -0.0247(15) 0.214(12) Uani 1 1 d .
O6 O 0.5315(17) 0.3290(14) 0.4444(13) 0.192(10) Uani 1 1 d .
O7 O 0.6408(13) 0.3575(19) 0.4551(11) 0.198(12) Uani 1 1 d .
O8 O 0.3519(12) 0.1402(18) -0.2113(13) 0.190(10) Uani 1 1 d .
O9 O 0.4373(19) 0.1774(16) -0.2387(16) 0.273(17) Uani 1 1 d .
N20 N 0.1271(8) 0.1251(12) 0.2461(7) 0.080(4) Uani 1 1 d .
O10 O 0.1500(11) 0.1935(11) 0.2371(10) 0.136(6) Uani 1 1 d .
O11 O 0.0724(8) 0.1226(16) 0.2561(9) 0.165(8) Uani 1 1 d .
O12 O 0.1689(12) 0.0712(10) 0.2452(10) 0.151(7) Uani 1 1 d .
N21 N 0.742(3) 0.825(3) 0.496(2) 0.21(2) Uani 1 1 d .
013 O 0.7409(12) 0.903(2) 0.5055(17) 0.240(14) Uani 1 1 d .
O14 O 0.705(2) 0.797(2) 0.441(3) 0.37(3) Uani 1 1 d .
O15 O 0.768(2) 0.804(3) 0.548(3) 0.48(5) Uani 1 1 d .
N22 N -0.0504(16) -0.132(2) -0.6556(16) 0.185(11) Uani 1 1 d .
O16 O -0.0973(15) -0.1691(15) -0.6940(15) 0.246(12) Uani 1 1 d .
O17 O -0.022(2) -0.069(3) -0.677(3) 0.45(2) Uani 1 1 d .
O18 O -0.0054(18) -0.121(2) -0.6037(13) 0.269(15) Uani 1 1 d .
OW1 O 0.3765(10) 0.3762(13) 0.3087(9) 0.081(7) Uani 0.50 1 d P
OW2 O 0.1177(10) 0.9743(12) 0.3738(10) 0.153(7) Uani 1 1 d .

loop_
_atom_site_aniso_label
_atom_site_aniso_U_11
_atom_site_aniso_U_22
_atom_site_aniso_U_33
_atom_site_aniso_U_23
_atom_site_aniso_U_13
_atom_site_aniso_U_12
Ag1 0.0962(9) 0.0735(9) 0.1044(10) -0.0300(7) 0.0571(8) -0.0135(7)
Ag2 0.0574(6) 0.0853(10) 0.0848(8) -0.0130(7) 0.0176(6) -0.0080(6)
Ag3 0.0718(8) 0.1534(15) 0.1034(10) -0.0089(10) 0.0471(7) -0.0445(10)
Ag4 0.1030(10) 0.0812(9) 0.0819(8) 0.0311(7) 0.0505(8) 0.0227(8)
Ag5 0.0517(6) 0.0644(7) 0.1136(10) 0.0189(7) 0.0150(6) -0.0119(6)
Ag6 0.0615(8) 0.1807(18) 0.1246(12) 0.0189(13) 0.0477(8) 0.0261(11)
Si1 0.068(3) 0.095(4) 0.105(4) -0.053(3) 0.051(3) -0.023(3)
Si2 0.063(2) 0.062(3) 0.086(3) 0.001(2) 0.017(2) -0.014(2)
Si3 0.068(3) 0.125(4) 0.070(3) -0.002(3) 0.029(2) 0.020(3)
Si4 0.0446(19) 0.063(2) 0.062(2) -0.010(2) 0.0221(17) -0.0058(19)
Si5 0.0436(18) 0.064(2) 0.054(2) 0.0087(19) 0.0194(16) 0.0011(18)
Si6 0.050(2) 0.062(3) 0.108(4) -0.016(3) 0.004(2) 0.003(2)
Si7 0.051(2) 0.059(2) 0.064(2) -0.001(2) 0.0274(18) -0.0062(19)
Si8 0.052(2) 0.068(3) 0.068(2) 0.018(2) 0.0230(18) 0.014(2)
N1 0.072(8) 0.061(8) 0.067(8) -0.025(6) 0.026(7) -0.007(7)
N2 0.043(6) 0.100(11) 0.081(9) 0.005(8) 0.024(6) -0.001(7)
N3 0.066(8) 0.074(10) 0.065(7) -0.009(7) 0.020(6) -0.014(7)
N4 0.040(6) 0.062(7) 0.091(9) -0.013(7) 0.023(6) -0.006(6)
N5 0.072(8) 0.055(7) 0.092(10) -0.010(7) 0.046(8) -0.006(6)
N6 0.083(9) 0.059(8) 0.084(10) 0.002(7) 0.035(8) 0.019(7)
N7 0.061(8) 0.079(9) 0.068(9) -0.026(7) 0.019(7) -0.001(7)
N8 0.068(8) 0.074(9) 0.077(9) -0.012(8) 0.033(7) -0.007(7)
N9 0.070(8) 0.057(7) 0.072(9) 0.004(6) 0.037(7) 0.003(7)
N10 0.045(7) 0.093(11) 0.099(10) 0.025(9) 0.021(7) -0.007(8)
N11 0.057(7) 0.067(8) 0.069(8) 0.000(7) 0.027(6) -0.002(7)
N12 0.049(7) 0.060(8) 0.105(11) -0.002(8) 0.018(8) -0.008(6)
N13 0.066(8) 0.063(8) 0.079(9) 0.023(7) 0.042(7) 0.015(6)
N14 0.062(7) 0.062(8) 0.073(8) 0.013(7) 0.030(7) 0.004(6)
N15 0.054(7) 0.061(8) 0.081(10) 0.007(7) 0.016(6) 0.007(6)
N16 0.063(8) 0.093(11) 0.089(9) 0.010(9) 0.043(7) 0.007(9)
C1 0.057(9) 0.095(13) 0.078(11) -0.038(10) 0.013(8) -0.014(9)
C2 0.052(9) 0.092(12) 0.116(14) -0.047(11) 0.031(9) 0.021(9)
C3 0.055(8) 0.075(10) 0.073(10) -0.038(8) 0.035(8) -0.022(8)
C4 0.052(8) 0.075(11) 0.101(13) -0.015(10) 0.015(8) 0.012(8)
C5 0.092(13) 0.064(11) 0.096(13) -0.024(10) 0.029(11) 0.018(10)
C6 0.076(11) 0.20(3) 0.120(16) -0.076(18) 0.029(11) 0.021(16)
C7 0.135(17) 0.15(2) 0.24(3) -0.12(2) 0.15(2) -0.076(18)
C8 0.073(10) 0.071(11) 0.091(11) -0.032(9) 0.059(9) -0.016(9)
C9 0.095(13) 0.072(12) 0.17(2) -0.027(13) 0.083(14) 0.012(11)
C10 0.095(13) 0.096(14) 0.125(16) -0.012(13) 0.078(13) -0.025(12)
C11 0.090(12) 0.133(17) 0.079(11) 0.026(12) 0.048(10) 0.039(13)
C12 0.094(12) 0.098(14) 0.110(14) 0.015(12) 0.076(11) 0.019(12)
C13 0.059(9) 0.058(10) 0.081(11) -0.003(8) 0.019(8) 0.000(8)
C14 0.057(8) 0.058(9) 0.086(10) -0.009(8) 0.024(7) 0.002(7)
C15 0.055(8) 0.059(10) 0.070(9) 0.000(8) 0.008(7) -0.013(7)
C16 0.057(9) 0.069(12) 0.096(13) -0.001(10) 0.006(8) -0.011(9)
C17 0.068(10) 0.047(9) 0.076(10) 0.007(7) 0.007(8) -0.003(8)
C18 0.101(14) 0.060(11) 0.16(2) -0.008(12) 0.018(14) -0.016(11)
C19 0.15(2) 0.16(2) 0.111(16) 0.006(16) 0.063(15) -0.064(19)
C20 0.047(7) 0.043(8) 0.078(10) -0.004(7) 0.023(7) 0.000(6)
C21 0.061(9) 0.072(10) 0.089(11) -0.005(9) 0.025(9) -0.035(8)
C22 0.057(9) 0.071(10) 0.091(12) -0.007(9) 0.033(9) -0.010(8)
C23 0.070(10) 0.081(12) 0.090(11) -0.007(10) 0.034(9) -0.013(9)
C24 0.050(8) 0.082(11) 0.085(11) 0.001(9) 0.029(8) -0.005(8)
C25 0.060(9) 0.148(19) 0.076(11) -0.018(12) 0.029(9) 0.028(11)
C26 0.070(11) 0.136(17) 0.081(12) 0.003(12) 0.030(9) 0.033(12)
C27 0.053(8) 0.067(10) 0.072(10) 0.006(8) 0.019(8) 0.006(7)
C28 0.075(10) 0.063(10) 0.088(12) -0.010(9) 0.052(10) 0.002(8)
C29 0.061(9) 0.033(7) 0.083(11) -0.005(7) 0.021(8) -0.002(7)
C30 0.16(2) 0.22(3) 0.15(2) 0.08(2) 0.100(18) 0.14(2)
C31 0.071(12) 0.29(4) 0.105(16) -0.09(2) 0.032(11) -0.038(18)
C32 0.078(10) 0.081(11) 0.056(9) -0.012(9) 0.027(8) 0.008(10)
C33 0.078(11) 0.066(10) 0.117(14) 0.020(10) 0.048(11) -0.012(9)
C34 0.073(10) 0.091(13) 0.116(14) 0.013(12) 0.058(10) 0.001(11)
C35 0.105(13) 0.057(10) 0.106(13) 0.017(9) 0.065(12) 0.031(9)
C36 0.120(15) 0.087(13) 0.105(14) 0.021(11) 0.081(12) 0.012(12)
C37 0.062(9) 0.078(11) 0.072(11) -0.018(9) 0.016(8) -0.014(8)
C38 0.058(8) 0.089(11) 0.057(9) 0.005(8) 0.030(7) -0.009(8)
C39 0.043(7) 0.060(9) 0.061(8) -0.007(7) 0.024(6) 0.000(6)
C40 0.069(10) 0.091(13) 0.101(13) -0.038(11) 0.048(10) -0.024(9)
C41 0.088(11) 0.088(12) 0.085(12) -0.031(10) 0.050(10) -0.014(10)
C42 0.065(9) 0.075(10) 0.069(9) -0.008(8) 0.031(8) -0.016(8)
C43 0.085(11) 0.063(10) 0.112(13) -0.015(10) 0.041(10) 0.007(9)
C44 0.049(7) 0.060(9) 0.057(8) -0.014(7) 0.022(6) -0.013(7)
C45 0.046(8) 0.082(10) 0.084(10) 0.014(9) 0.029(7) 0.001(8)
C46 0.046(8) 0.107(14) 0.086(11) 0.026(11) 0.023(8) 0.005(9)
C47 0.093(13) 0.078(12) 0.088(12) 0.009(10) 0.050(11) -0.027(11)
C48 0.055(8) 0.079(11) 0.068(9) 0.017(8) 0.017(7) 0.010(8)
C49 0.092(13) 0.087(13) 0.073(12) 0.007(10) 0.004(10) -0.030(11)
C50 0.096(13) 0.120(16) 0.046(9) 0.022(10) 0.004(9) -0.035(12)
C51 0.046(7) 0.072(9) 0.054(8) 0.007(7) 0.032(7) 0.004(7)
C52 0.051(8) 0.086(12) 0.067(10) 0.010(9) -0.010(8) -0.014(8)
C53 0.065(9) 0.074(11) 0.048(8) 0.008(8) 0.004(7) 0.009(9)
C54 0.082(11) 0.094(12) 0.053(9) 0.008(8) 0.017(8) -0.002(9)
C55 0.071(11) 0.094(13) 0.108(14) 0.029(11) 0.039(10) 0.026(10)
C56 0.057(8) 0.071(10) 0.044(7) 0.011(7) 0.014(6) -0.012(8)
C57 0.069(9) 0.086(13) 0.134(15) 0.006(12) 0.065(10) -0.006(10)
C58 0.083(12) 0.077(13) 0.127(16) -0.008(12) 0.049(11) -0.015(11)
C59 0.048(8) 0.094(13) 0.088(11) 0.006(10) 0.036(7) -0.006(9)
C60 0.064(8) 0.050(8) 0.089(10) 0.001(8) 0.041(8) 0.001(7)
C61 0.097(13) 0.090(13) 0.076(11) -0.023(10) 0.017(10) -0.003(12)
C62 0.078(11) 0.065(11) 0.106(14) -0.023(10) -0.011(10) 0.022(10)
C63 0.050(8) 0.049(9) 0.113(13) 0.007(9) 0.021(8) 0.005(7)
C64 0.055(8) 0.062(9) 0.070(9) -0.002(8) 0.022(7) -0.003(8)
C65 0.055(8) 0.069(10) 0.058(9) 0.006(8) 0.017(7) -0.002(8)
C66 0.053(10) 0.097(16) 0.21(3) 0.049(17) 0.017(13) 0.003(10)
C67 0.099(14) 0.074(12) 0.109(15) -0.033(11) -0.007(12) 0.029(11)
C68 0.034(7) 0.063(10) 0.077(11) -0.019(8) -0.004(7) 0.007(6)
C69 0.063(10) 0.076(11) 0.074(10) -0.002(9) 0.006(8) 0.000(8)
C70 0.060(10) 0.094(14) 0.104(15) 0.022(12) 0.027(10) -0.014(9)
C71 0.071(11) 0.100(15) 0.090(12) -0.030(11) 0.019(9) -0.013(10)
C72 0.043(8) 0.106(14) 0.123(15) -0.020(12) 0.022(9) 0.008(9)
C73 0.076(11) 0.099(13) 0.055(9) 0.016(9) 0.014(8) 0.025(10)
C74 0.057(9) 0.109(14) 0.058(9) 0.002(9) 0.026(8) 0.009(9)
C75 0.040(6) 0.055(8) 0.061(8) -0.002(7) 0.021(6) -0.004(6)
C76 0.047(8) 0.104(12) 0.058(8) 0.025(9) 0.019(7) 0.009(8)
C77 0.073(10) 0.093(12) 0.081(12) 0.006(10) 0.041(10) 0.002(10)
C78 0.094(12) 0.061(10) 0.104(13) -0.021(9) 0.050(11) -0.031(9)
C79 0.054(8) 0.103(13) 0.066(9) 0.004(9) 0.015(7) -0.013(9)
C80 0.047(6) 0.034(6) 0.060(8) 0.008(6) 0.022(6) 0.010(6)
C81 0.095(11) 0.063(11) 0.078(11) -0.016(9) 0.042(9) -0.007(9)
C82 0.080(11) 0.074(11) 0.078(11) -0.024(9) 0.034(9) -0.024(9)
C83 0.056(8) 0.061(9) 0.087(10) 0.006(9) 0.038(8) -0.001(8)
C84 0.050(8) 0.052(9) 0.080(10) -0.008(7) 0.024(7) -0.008(7)
C85 0.075(9) 0.053(9) 0.066(9) 0.007(8) 0.029(8) 0.000(8)
C86 0.085(10) 0.078(11) 0.054(9) -0.008(8) 0.036(8) 0.008(9)
C87 0.059(8) 0.059(9) 0.068(9) 0.002(7) 0.026(7) 0.015(7)
C88 0.084(11) 0.092(13) 0.057(9) 0.012(9) 0.031(8) 0.026(10)
C89 0.116(15) 0.060(11) 0.100(15) -0.003(10) 0.051(12) 0.020(10)
C90 0.060(9) 0.067(11) 0.148(17) 0.033(11) 0.030(11) -0.007(8)
C91 0.079(11) 0.134(18) 0.092(12) 0.063(12) 0.050(10) 0.046(12)
C92 0.062(8) 0.057(9) 0.052(8) 0.022(7) 0.018(7) 0.005(8)
C93 0.071(10) 0.061(10) 0.063(9) 0.009(8) 0.024(8) -0.001(8)
C94 0.087(13) 0.090(13) 0.090(13) 0.014(11) 0.052(11) 0.032(11)
C95 0.056(10) 0.125(17) 0.106(14) -0.011(12) 0.041(10) -0.008(10)
C96 0.079(11) 0.085(12) 0.106(13) 0.001(10) 0.056(10) 0.023(10)
N17 0.052(8) 0.043(7) 0.120(13) 0.000(8) 0.023(8) 0.010(6)
N18 0.14(2) 0.119(16) 0.093(15) -0.002(12) 0.055(15) 0.045(15)
N19 0.119(14) 0.089(12) 0.093(12) 0.005(9) 0.046(11) -0.056(12)
O1 0.113(14) 0.26(3) 0.19(2) 0.06(2) 0.010(13) -0.020(17)
O2 0.154(17) 0.180(19) 0.130(15) 0.030(14) 0.063(14) 0.021(14)
O3 0.167(16) 0.21(2) 0.202(19) 0.100(17) 0.133(16) 0.032(15)
O4 0.23(2) 0.114(12) 0.084(10) 0.028(9) 0.020(11) 0.066(14)
O5 0.094(13) 0.20(2) 0.34(3) 0.10(2) 0.080(16) 0.010(14)
O6 0.29(3) 0.135(17) 0.23(2) 0.042(16) 0.18(2) 0.038(18)
O7 0.126(15) 0.32(3) 0.143(17) -0.044(19) 0.051(14) 0.070(19)
O8 0.129(14) 0.21(2) 0.26(3) 0.03(2) 0.105(17) 0.031(17)
O9 0.36(4) 0.18(2) 0.32(4) 0.06(2) 0.19(3) -0.12(2)
N20 0.065(9) 0.094(12) 0.071(9) 0.009(8) 0.017(7) 0.030(9)
O10 0.154(15) 0.094(11) 0.159(15) 0.021(11) 0.062(12) 0.013(11)
O11 0.069(8) 0.26(2) 0.172(15) 0.057(16) 0.055(9) 0.001(12)
O12 0.185(18) 0.097(12) 0.162(16) -0.022(11) 0.061(13) 0.042(12)
N21 0.26(6) 0.12(3) 0.28(5) -0.05(3) 0.14(4) -0.04(3)
013 0.108(14) 0.22(3) 0.38(4) 0.00(3) 0.09(2) 0.036(18)
O14 0.24(4) 0.18(3) 0.51(7) -0.14(4) -0.02(4) -0.05(3)
O15 0.23(3) 0.41(6) 0.58(7) 0.32(6) -0.06(4) -0.15(4)
N22 0.15(2) 0.19(3) 0.12(2) 0.061(19) -0.050(16) -0.010(18)
O16 0.20(2) 0.138(18) 0.25(3) -0.024(18) -0.056(19) -0.006(17)
O17 0.37(4) 0.28(4) 0.59(7) 0.22(4) 0.09(4) -0.03(3)
O18 0.23(3) 0.38(4) 0.127(17) 0.07(2) 0.005(18) -0.06(3)
OW1 0.050(10) 0.086(15) 0.062(11) -0.034(11) -0.025(9) 0.010(10)
OW2 0.113(12) 0.144(16) 0.176(15) 0.015(13) 0.033(11) 0.006(11)

loop_
_atom_type_symbol
_atom_type_description
_atom_type_scat_dispersion_real
_atom_type_scat_dispersion_imag
_atom_type_scat_source
C C 0.0033 0.0016 'International Tables Vol C Tables 4.2.6.8 and 6.1.1.4'
Ag Ag -0.8971 1.1015 'International Tables Vol C Tables 4.2.6.8 and 6.1.1.4'
Si Si 0.0817 0.0704 'International Tables Vol C Tables 4.2.6.8 and 6.1.1.4'
N N 0.0061 0.0033 'International Tables Vol C Tables 4.2.6.8 and 6.1.1.4'
H H 0.0000 0.0000 'International Tables Vol C Tables 4.2.6.8 and 6.1.1.4'
O O 0.0106 0.0060 'International Tables Vol C Tables 4.2.6.8 and 6.1.1.4'

loop_
_geom_angle_atom_site_label_1
_geom_angle_atom_site_label_2
_geom_angle_atom_site_label_3
_geom_angle
_geom_angle_site_symmetry_1
_geom_angle_site_symmetry_3
N1 Ag1 N5 126.8(5) . .
N1 Ag1 N3 114.6(5) . .
N5 Ag1 N3 112.5(4) . .
N4 Ag2 N7 126.2(4) 1_655 .
N4 Ag2 N6 125.4(5) 1_655 .
N7 Ag2 N6 99.6(5) . .
N10 Ag3 N8 176.7(6) 1_445 .
N9 Ag4 N13 133.5(4) . .
N9 Ag4 N11 121.2(4) . .
N13 Ag4 N11 104.6(4) . .
N14 Ag5 N12 132.4(5) . 1_455
N14 Ag5 N15 123.1(4) . .
N12 Ag5 N15 103.5(5) 1_455 .
N2 Ag6 N16 160.1(6) 1_645 .
N2 Ag6 O14 103.9(13) 1_645 1_545
N16 Ag6 O14 95.9(12) . 1_545
C7 Si1 C8 108.5(10) . .
C7 Si1 C6 110.5(13) . .
C8 Si1 C6 110.8(8) . .
C7 Si1 C3 107.3(8) . .
C8 Si1 C3 109.8(7) . .
C6 Si1 C3 109.9(9) . .
C18 Si2 C20 108.4(8) . .
C18 Si2 C19 112.5(12) . .
C20 Si2 C19 109.8(10) . .
C18 Si2 C15 110.9(9) . .
C20 Si2 C15 106.8(6) . .
C19 Si2 C15 108.2(8) . .
C30 Si3 C27 109.0(9) . .
C30 Si3 C31 113.6(13) . .
C27 Si3 C31 105.2(9) . .
C30 Si3 C32 111.6(10) . .
C27 Si3 C32 111.0(7) . .
C31 Si3 C32 106.3(10) . .
C43 Si4 C42 112.7(8) . .
C43 Si4 C39 106.5(7) . .
C42 Si4 C39 108.3(7) . .
C43 Si4 C44 109.2(8) . .
C42 Si4 C44 111.1(6) . .
C39 Si4 C44 108.9(6) . .
C54 Si5 C55 114.5(8) . .
C54 Si5 C51 107.8(7) . .
C55 Si5 C51 107.6(7) . .
C54 Si5 C56 109.3(7) . .
C55 Si5 C56 110.3(8) . .
C51 Si5 C56 107.1(6) . .
C67 Si6 C63 108.4(8) . .
C67 Si6 C66 115.3(12) . .
C63 Si6 C66 106.7(9) . .
C67 Si6 C68 110.0(9) . .
C63 Si6 C68 108.6(7) . .
C66 Si6 C68 107.6(9) . .
C79 Si7 C75 110.3(7) . .
C79 Si7 C80 107.4(7) . .
C75 Si7 C80 107.7(6) . .
C79 Si7 C78 111.9(9) . .
C75 Si7 C78 108.1(7) . .
C80 Si7 C78 111.4(6) . .
C92 Si8 C90 107.4(8) . .
C92 Si8 C91 111.5(7) . .
C90 Si8 C91 113.2(10) . .
C92 Si8 C87 103.6(6) . .
C90 Si8 C87 111.6(7) . .
C91 Si8 C87 109.1(8) . .
C5 N1 C1 115.8(13) . .
C5 N1 Ag1 119.3(11) . .
C1 N1 Ag1 124.3(10) . .
C10 N2 C11 117.2(14) . .
C10 N2 Ag6 121.1(12) . 1_465
C11 N2 Ag6 121.4(13) . 1_465
C13 N3 C17 116.1(14) . .
C13 N3 Ag1 122.3(10) . .
C17 N3 Ag1 121.4(11) . .
C22 N4 C23 115.7(14) . .
C22 N4 Ag2 123.5(9) . 1_455
C23 N4 Ag2 120.7(12) . 1_455
C25 N5 C29 116.9(13) . .
C25 N5 Ag1 120.1(10) . .
C29 N5 Ag1 122.9(11) . .
C35 N6 C34 115.4(14) . .
C35 N6 Ag2 119.4(11) . .
C34 N6 Ag2 125.1(12) . .
C37 N7 C41 114.7(13) . .
C37 N7 Ag2 120.8(11) . .
C41 N7 Ag2 124.0(11) . .
C47 N8 C46 117.8(13) . .
C47 N8 Ag3 120.1(11) . .
C46 N8 Ag3 122.2(11) . .
C49 N9 C53 116.8(14) . .
C49 N9 Ag4 122.1(12) . .
C53 N9 Ag4 121.1(10) . .
C59 N10 C58 117.0(14) . .
C59 N10 Ag3 124.9(13) . 1_665
C58 N10 Ag3 118.1(13) . 1_665
C61 N11 C65 115.6(14) . .
C61 N11 Ag4 124.7(12) . .
C65 N11 Ag4 119.7(9) . .
C71 N12 C70 118.3(14) . .
C71 N12 Ag5 119.5(12) . 1_655
C70 N12 Ag5 122.1(11) . 1_655
C77 N13 C73 119.3(13) . .
C77 N13 Ag4 118.9(10) . .
C73 N13 Ag4 121.8(11) . .
C82 N14 C83 117.4(13) . .
C82 N14 Ag5 120.8(11) . .
C83 N14 Ag5 121.5(9) . .
C85 N15 C89 118.1(14) . .
C85 N15 Ag5 121.4(11) . .
C89 N15 Ag5 120.4(11) . .
C95 N16 C94 113.8(14) . .
C95 N16 Ag6 125.0(13) . .
C94 N16 Ag6 120.7(12) . .
N1 C1 C2 123.4(14) . .
C1 C2 C3 121.3(14) . .
C4 C3 C2 114.1(13) . .
C4 C3 Si1 124.2(12) . .
C2 C3 Si1 121.7(12) . .
C3 C4 C5 121.3(15) . .
N1 C5 C4 123.8(16) . .
C12 C8 C9 115.7(15) . .
C12 C8 Si1 125.6(13) . .
C9 C8 Si1 118.7(14) . .
C8 C9 C10 119.0(19) . .
N2 C10 C9 121.1(17) . .
N2 C11 C12 124.6(19) . .
C8 C12 C11 122.4(18) . .
C14 C13 N3 125.6(14) . .
C13 C14 C15 116.4(15) . .
C16 C15 C14 118.1(14) . .
C16 C15 Si2 124.0(12) . .
C14 C15 Si2 117.9(12) . .
C15 C16 C17 122.3(15) . .
C16 C17 N3 121.3(15) . .
C24 C20 C21 115.0(13) . .
C24 C20 Si2 125.3(10) . .
C21 C20 Si2 119.5(12) . .
C22 C21 C20 117.6(15) . .
N4 C22 C21 126.4(14) . .
N4 C23 C24 124.4(17) . .
C20 C24 C23 120.7(14) . .
N5 C25 C26 123.9(15) . .
C25 C26 C27 120.9(16) . .
C26 C27 C28 115.9(15) . .
C26 C27 Si3 119.4(12) . .
C28 C27 Si3 124.7(11) . .
C29 C28 C27 119.9(14) . .
C28 C29 N5 122.4(15) . .
C33 C32 C36 115.5(15) . .
C33 C32 Si3 123.4(14) . .
C36 C32 Si3 121.1(13) . .
C32 C33 C34 119.3(16) . .
N6 C34 C33 124.8(15) . .
N6 C35 C36 122.9(16) . .
C35 C36 C32 122.1(16) . .
N7 C37 C38 126.0(15) . .
C39 C38 C37 118.5(13) . .
C40 C39 C38 116.3(13) . .
C40 C39 Si4 122.6(11) . .
C38 C39 Si4 121.0(10) . .
C41 C40 C39 121.1(15) . .
N7 C41 C40 123.3(15) . .
C45 C44 C48 117.8(13) . .
C45 C44 Si4 120.9(11) . .
C48 C44 Si4 121.3(11) . .
C44 C45 C46 120.1(15) . .
N8 C46 C45 122.2(15) . .
N8 C47 C48 122.4(15) . .
C44 C48 C47 119.6(14) . .
N9 C49 C50 123.5(17) . .
C49 C50 C51 120.8(16) . .
C52 C51 C50 114.9(13) . .
C52 C51 Si5 124.8(12) . .
C50 C51 Si5 120.0(11) . .
C53 C52 C51 120.8(15) . .
N9 C53 C52 122.9(13) . .
C60 C56 C57 116.5(13) . .
C60 C56 Si5 123.8(11) . .
C57 C56 Si5 119.6(12) . .
C58 C57 C56 117.0(17) . .
N10 C58 C57 124.8(19) . .
N10 C59 C60 124.1(16) . .
C59 C60 C56 120.3(15) . .
N11 C61 C62 125.4(16) . .
C61 C62 C63 117.7(15) . .
C64 C63 C62 116.6(14) . .
C64 C63 Si6 119.7(12) . .
C62 C63 Si6 123.6(12) . .
C65 C64 C63 121.2(15) . .
N11 C65 C64 123.3(13) . .
C69 C68 C72 115.9(13) . .
C69 C68 Si6 121.4(12) . .
C72 C68 Si6 122.6(13) . .
C68 C69 C70 122.9(17) . .
N12 C70 C69 119.9(18) . .
N12 C71 C72 120.0(17) . .
C68 C72 C71 123.0(17) . .
N13 C73 C74 120.8(14) . .
C75 C74 C73 121.7(14) . .
C74 C75 C76 114.8(12) . .
C74 C75 Si7 126.6(10) . .
C76 C75 Si7 118.2(10) . .
C77 C76 C75 121.4(14) . .
N13 C77 C76 121.9(15) . .
C81 C80 C84 114.8(13) . .
C81 C80 Si7 124.5(11) . .
C84 C80 Si7 120.7(10) . .
C80 C81 C82 121.8(15) . .
N14 C82 C81 123.4(15) . .
N14 C83 C84 121.5(13) . .
C83 C84 C80 121.1(13) . .
N15 C85 C86 122.0(14) . .
C87 C86 C85 121.5(14) . .
C86 C87 C88 115.9(14) . .
C86 C87 Si8 122.1(11) . .
C88 C87 Si8 122.0(11) . .
C89 C88 C87 120.1(14) . .
N15 C89 C88 122.3(16) . .
C96 C92 C93 114.1(13) . .
C96 C92 Si8 123.3(12) . .
C93 C92 Si8 122.5(12) . .
C94 C93 C92 117.5(15) . .
N16 C94 C93 126.7(16) . .
N16 C95 C96 124.2(19) . .
C95 C96 C92 123.3(17) . .
O3 N17 O4 121.2(19) . .
O3 N17 O5 112(2) . .
O4 N17 O5 127(2) . .
O2 N18 O7 124(3) . .
O2 N18 O6 118(3) . .
O7 N18 O6 118(3) . .
O9 N19 O8 136(3) . .
O9 N19 O1 113(3) . .
O8 N19 O1 110(2) . .
O11 N20 O10 118(2) . .
O11 N20 O12 130(2) . .
O10 N20 O12 112.2(18) . .
O15 N21 O14 137(7) . .
O15 N21 013 101(5) . .
O14 N21 013 120(6) . .
N21 013 O15 35(3) . .
N21 O14 Ag6 127(4) . 1_565
N21 O15 013 45(3) . .
O16 N22 O18 152(4) . .
O16 N22 O17 121(4) . .
O18 N22 O17 86(3) . .
N22 O17 O18 41(2) . .
N22 O18 O17 53(2) . .

loop_
_geom_bond_atom_site_label_1
_geom_bond_atom_site_label_2
_geom_bond_distance
_geom_bond_site_symmetry_2
Ag1 N1 2.212(11) .
Ag1 N5 2.256(13) .
Ag1 N3 2.340(12) .
Ag2 N4 2.237(12) 1_655
Ag2 N7 2.280(12) .
Ag2 N6 2.315(13) .
Ag3 N10 2.168(13) 1_445
Ag3 N8 2.148(13) .
Ag4 N9 2.226(12) .
Ag4 N13 2.272(11) .
Ag4 N11 2.323(12) .
Ag5 N14 2.236(13) .
Ag5 N12 2.288(12) 1_455
Ag5 N15 2.313(13) .
Ag6 N2 2.158(12) 1_645
Ag6 N16 2.138(12) .
Ag6 O14 2.51(4) 1_545
Si1 C7 1.83(2) .
Si1 C8 1.880(15) .
Si1 C6 1.83(2) .
Si1 C3 1.873(14) .
Si2 C18 1.85(2) .
Si2 C20 1.873(14) .
Si2 C19 1.88(2) .
Si2 C15 1.916(15) .
Si3 C30 1.83(2) .
Si3 C27 1.859(16) .
Si3 C31 1.89(3) .
Si3 C32 1.886(16) .
Si4 C43 1.837(16) .
Si4 C42 1.858(15) .
Si4 C39 1.878(14) .
Si4 C44 1.901(13) .
Si5 C54 1.848(16) .
Si5 C55 1.833(19) .
Si5 C51 1.877(14) .
Si5 C56 1.877(14) .
Si6 C67 1.83(2) .
Si6 C63 1.895(15) .
Si6 C66 1.91(2) .
Si6 C68 1.889(13) .
Si7 C79 1.814(15) .
Si7 C75 1.869(13) .
Si7 C80 1.868(13) .
Si7 C78 1.867(17) .
Si8 C92 1.829(14) .
Si8 C90 1.876(19) .
Si8 C91 1.860(17) .
Si8 C87 1.883(15) .
N1 C5 1.31(2) .
N1 C1 1.32(2) .
N2 C10 1.29(2) .
N2 C11 1.31(2) .
N2 Ag6 2.158(12) 1_465
N3 C13 1.34(2) .
N3 C17 1.331(19) .
N4 C22 1.318(19) .
N4 C23 1.329(19) .
N4 Ag2 2.237(12) 1_455
N5 C25 1.30(2) .
N5 C29 1.345(19) .
N6 C35 1.31(2) .
N6 C34 1.33(2) .
N7 C37 1.32(2) .
N7 C41 1.36(2) .
N8 C47 1.31(2) .
N8 C46 1.36(2) .
N9 C49 1.31(2) .
N9 C53 1.302(19) .
N10 C59 1.30(2) .
N10 C58 1.33(2) .
N10 Ag3 2.168(12) 1_665
N11 C61 1.32(2) .
N11 C65 1.334(19) .
N12 C71 1.33(2) .
N12 C70 1.36(2) .
N12 Ag5 2.288(12) 1_655
N13 C77 1.30(2) .
N13 C73 1.34(2) .
N14 C82 1.30(2) .
N14 C83 1.37(2) .
N15 C85 1.291(19) .
N15 C89 1.36(2) .
N16 C95 1.33(2) .
N16 C94 1.34(2) .
C1 C2 1.39(2) .
C2 C3 1.38(2) .
C3 C4 1.37(2) .
C4 C5 1.39(2) .
C8 C12 1.33(2) .
C8 C9 1.37(2) .
C9 C10 1.46(2) .
C11 C12 1.33(2) .
C13 C14 1.37(2) .
C14 C15 1.40(2) .
C15 C16 1.34(2) .
C16 C17 1.37(2) .
C20 C24 1.41(2) .
C20 C21 1.433(19) .
C21 C22 1.38(2) .
C23 C24 1.36(2) .
C25 C26 1.40(2) .
C26 C27 1.35(2) .
C27 C28 1.40(2) .
C28 C29 1.40(2) .
C32 C33 1.35(2) .
C32 C36 1.38(2) .
C33 C34 1.40(2) .
C35 C36 1.37(2) .
C37 C38 1.39(2) .
C38 C39 1.39(2) .
C39 C40 1.38(2) .
C40 C41 1.37(2) .
C44 C45 1.36(2) .
C44 C48 1.38(2) .
C45 C46 1.38(2) .
C47 C48 1.40(2) .
C49 C50 1.34(2) .
C50 C51 1.40(2) .
C51 C52 1.334(18) .
C52 C53 1.39(2) .
C56 C60 1.39(2) .
C56 C57 1.41(2) .
C57 C58 1.38(2) .
C59 C60 1.352(19) .
C61 C62 1.40(3) .
C62 C63 1.37(2) .
C63 C64 1.393(19) .
C64 C65 1.34(2) .
C68 C69 1.35(2) .
C68 C72 1.34(2) .
C69 C70 1.38(2) .
C71 C72 1.39(2) .
C73 C74 1.40(2) .
C74 C75 1.361(19) .
C75 C76 1.402(18) .
C76 C77 1.38(2) .
C80 C81 1.36(2) .
C80 C84 1.409(18) .
C81 C82 1.40(2) .
C83 C84 1.393(19) .
C85 C86 1.42(2) .
C86 C87 1.347(19) .
C87 C88 1.40(2) .
C88 C89 1.38(2) .
C92 C96 1.37(2) .
C92 C93 1.43(2) .
C93 C94 1.40(2) .
C95 C96 1.36(2) .
N17 O3 1.157(19) .
N17 O4 1.171(18) .
N17 O5 1.16(2) .
N18 O2 1.16(2) .
N18 O7 1.20(3) .
N18 O6 1.23(3) .
N19 O9 1.03(2) .
N19 O8 1.17(2) .
N19 O1 1.18(3) .
N20 O11 1.152(18) .
N20 O10 1.24(2) .
N20 O12 1.20(2) .
N21 O15 1.05(5) .
N21 O14 1.15(4) .
N21 013 1.30(5) .
013 O15 1.81(5) .
O14 Ag6 2.51(4) 1_565
N22 O16 1.11(3) .
N22 O18 1.09(3) .
N22 O17 1.31(5) .
O17 O18 1.65(5) .
